data_9009702
loop_
_publ_author_name
'Borene, J.'
'Cesbron, F.'

_publ_section_title
;
 Structure cristalline de la curienite Pb(UO2)2(VO4)2(H2O)5
;
_journal_name_full 'Bulletin de la Societe Francaise de Mineralogie et de Cristallographie'
_journal_page_first 8
_journal_page_last 14
_journal_volume 94
_journal_year 1971
_chemical_compound_source 'Mounana, Gabon'
_chemical_formula_sum 'H8 O16 Pb U2 V2'
_chemical_name_mineral Curienite
_space_group_IT_number 60
_symmetry_space_group_name_Hall '-P 2n 2c'
_symmetry_space_group_name_H-M 'P c a n'
_cell_angle_alpha 90
_cell_angle_beta 90
_cell_angle_gamma 90
_cell_formula_units_Z 4
_cell_length_a 10.419
_cell_length_b 8.494
_cell_length_c 16.405
_cell_volume 1451.826
_database_code_amcsd 0012133
_exptl_crystal_density_diffrn 4.800
_cod_original_formula_sum 'Pb U2 V2 O16 H8'
_cod_database_code 9009702

loop_
_space_group_symop_operation_xyz
x,y,z
-x,y,1/2+z
x,-y,1/2-z
1/2+x,1/2-y,z
1/2-x,1/2+y,-z
1/2+x,1/2+y,1/2-z
1/2-x,1/2-y,1/2+z
-x,-y,-z

loop_
_atom_site_aniso_label
_atom_site_aniso_U_11
_atom_site_aniso_U_22
_atom_site_aniso_U_33
_atom_site_aniso_U_12
_atom_site_aniso_U_13
_atom_site_aniso_U_23
Pb 0.02420 0.01864 0.00818 0.00000 0.00000 -0.00212
U -0.00330 0.00768 0.00136 0.00045 0.00000 0.00141
V -0.00715 0.00292 0.00000 0.00269 0.00000 0.00424

loop_
_atom_site_label
_atom_site_fract_x
_atom_site_fract_y
_atom_site_fract_z
_atom_site_U_iso_or_equiv
_atom_site_type_symbol
_atom_site_attached_hydrogens
Pb 0.35260 0.00000 -0.25000 ? Pb 0
U 0.18570 0.02270 0.00280 ? U 0
V -0.03080 0.65420 0.04360 ? V 0
O1 0.10180 0.56550 -0.02310 -0.01013 O 0
O2 0.00550 0.63890 0.13940 0.02153 O 0
O3 0.01680 0.84970 0.01640 0.01646 O 0
O4 -0.19630 0.70220 0.01960 0.04306 O 0
O5 0.18010 0.07780 0.10060 -0.01393 O 0
O6 0.19370 -0.03280 -0.09400 0.00507 O 0
Wat1 0.23570 0.28510 -0.22450 0.02026 O 2
Wat2 0.53230 -0.18800 -0.18780 0.02533 O 2

loop_
_cod_changelog_entry_id
_cod_changelog_entry_author
_cod_changelog_entry_date
_cod_changelog_entry_text
1
;cod-tools version 3.8.0
Id: cif_guess_AMCSD_atom_types 9574 2023-05-10 09:00:05Z saulius
;
2023-05-10T18:52:05+03:00
;Derived atom types and hydrogen counts
from atom names that follow the AMCSD naming convention
(Wat == water, O-H == hydroxyl).
;

loop_
_cod_related_entry_id
_cod_related_entry_database
_cod_related_entry_code
1 AMCSD 0012133
